data_4341295
loop_
_publ_author_name
'Mart\'inez-Alonso, Marta'
'Busto, Natalia'
'Jal\'on, F\'elix A'
'Manzano, Blanca R.'
'Leal, Jos\'e M'
'Rodr\'iguez, Ana M'
'Garc\'ia, Bego\~na'
'Espino, Gustavo'

_publ_section_title
;
 Derivation of Structure-Activity Relationships from the Anticancer
 Properties of Ruthenium(II) Arene Complexes with 2-Aryldiazole Ligands.
;
_journal_issue 20
_journal_name_full 'Inorganic chemistry'
_journal_page_first 11274
_journal_page_last 11288
_journal_paper_doi 10.1021/ic501865h
_journal_volume 53
_journal_year 2014
_chemical_formula_moiety 'C28 H30 N8 O Ru, 2(F6 P), 0.5(H2 O)'
_chemical_formula_sum 'C28 H31 F12 N8 O1.5 P2 Ru'
_chemical_formula_weight 894.62
_chemical_name_systematic
;
 ?
;
_space_group_IT_number 2
_symmetry_cell_setting triclinic
_symmetry_space_group_name_Hall '-P 1'
_symmetry_space_group_name_H-M 'P -1'
_atom_sites_solution_hydrogens geom
_atom_sites_solution_primary direct
_atom_sites_solution_secondary difmap
_audit_creation_method SHELXL-97
_cell_angle_alpha 83.3600(10)
_cell_angle_beta 78.1130(10)
_cell_angle_gamma 71.2350(10)
_cell_formula_units_Z 2
_cell_length_a 9.2531(8)
_cell_length_b 10.9702(10)
_cell_length_c 18.7620(16)
_cell_measurement_reflns_used 8789
_cell_measurement_temperature 290(2)
_cell_measurement_theta_max 26.351
_cell_measurement_theta_min 2.204
_cell_volume 1762.1(3)
_computing_cell_refinement 'Bruker SAINT'
_computing_data_collection 'Bruker APEX'
_computing_data_reduction 'Bruker SAINT, SADABS, XPREP'
_computing_molecular_graphics 'WINGX v1.70 (Farrugia, 1999)'
_computing_publication_material 'WINGX v1.70 (Farrugia, 1999)'
_computing_structure_refinement 'SHELXL-97 (Sheldrick, 1997)'
_computing_structure_solution 'SHELXS-97 (Sheldrick, 1990)'
_diffrn_ambient_temperature 290(2)
_diffrn_measured_fraction_theta_full 0.998
_diffrn_measured_fraction_theta_max 0.998
_diffrn_measurement_device_type 'CCD area detector'
_diffrn_measurement_method 'omega and phi scans'
_diffrn_radiation_monochromator graphite
_diffrn_radiation_source 'fine-focus sealed tube'
_diffrn_radiation_type MoK\a
_diffrn_radiation_wavelength 0.71073
_diffrn_reflns_av_R_equivalents 0.0278
_diffrn_reflns_av_sigmaI/netI 0.0293
_diffrn_reflns_limit_h_max 10
_diffrn_reflns_limit_h_min -10
_diffrn_reflns_limit_k_max 13
_diffrn_reflns_limit_k_min -13
_diffrn_reflns_limit_l_max 22
_diffrn_reflns_limit_l_min -22
_diffrn_reflns_number 17459
_diffrn_reflns_theta_full 25.00
_diffrn_reflns_theta_max 25.00
_diffrn_reflns_theta_min 1.11
_exptl_absorpt_coefficient_mu 0.638
_exptl_absorpt_correction_T_max 0.8315
_exptl_absorpt_correction_T_min 0.8315
_exptl_absorpt_correction_type multi-scan
_exptl_absorpt_process_details SADABS
_exptl_crystal_colour orange
_exptl_crystal_density_diffrn 1.686
_exptl_crystal_density_method 'not measured'
_exptl_crystal_description prism
_exptl_crystal_F_000 898
_exptl_crystal_size_max 0.30
_exptl_crystal_size_mid 0.30
_exptl_crystal_size_min 0.30
_refine_diff_density_max 1.141
_refine_diff_density_min -0.615
_refine_diff_density_rms 0.102
_refine_ls_extinction_method none
_refine_ls_goodness_of_fit_ref 1.015
_refine_ls_hydrogen_treatment mixed
_refine_ls_matrix_type full
_refine_ls_number_parameters 488
_refine_ls_number_reflns 6168
_refine_ls_number_restraints 0
_refine_ls_restrained_S_all 1.015
_refine_ls_R_factor_all 0.0520
_refine_ls_R_factor_gt 0.0482
_refine_ls_shift/su_max 0.001
_refine_ls_shift/su_mean 0.000
_refine_ls_structure_factor_coef Fsqd
_refine_ls_weighting_details 'calc w=1/[\s^2^(Fo^2^)+(0.1035P)^2^+0.9344P] where P=(Fo^2^+2Fc^2^)/3'
_refine_ls_weighting_scheme calc
_refine_ls_wR_factor_gt 0.1408
_refine_ls_wR_factor_ref 0.1440
_reflns_number_gt 5584
_reflns_number_total 6168
_reflns_threshold_expression >2sigma(I)
_cod_data_source_file ic501865h_si_002.cif
_cod_data_source_block 5cPF62
_cod_depositor_comments
;
The following automatic conversions were performed:

'_symmetry_cell_setting' value 'Triclinic' changed to 'triclinic'
according to
/usr/data/users/saulius/automatic-downloads/rss-feeds/ACS/lib/dictionaries/cif_core.dic
dictionary named 'cif_core.dic' version 2.4.2 from 2011-04-26.

Automatic conversion script
Id: cif_fix_values 2827 2014-09-09 07:05:25Z andrius 

 Adding full bibliography for 4341290--4341296.cif.
;
_cod_original_sg_symbol_H-M P-1
_cod_original_formula_sum 'C28 H31 F12 N8 O1.50 P2 Ru'
_cod_database_code 4341295

loop_
_symmetry_equiv_pos_as_xyz
'x, y, z'
'-x, -y, -z'

loop_
_atom_site_label
_atom_site_type_symbol
_atom_site_fract_x
_atom_site_fract_y
_atom_site_fract_z
_atom_site_U_iso_or_equiv
_atom_site_adp_type
_atom_site_occupancy
_atom_site_symmetry_multiplicity
_atom_site_calc_flag
_atom_site_refinement_flags
Ru1 Ru 0.02660(3) 0.34267(3) 0.769202(15) 0.03812(15) Uani 1 1 d .
N1 N 0.1839(4) 0.4215(3) 0.80223(17) 0.0393(7) Uani 1 1 d .
N2 N 0.2590(4) 0.5766(3) 0.83366(17) 0.0406(7) Uani 1 1 d .
N3 N 0.4248(4) 0.4606(3) 0.91937(17) 0.0414(7) Uani 1 1 d .
N4 N 0.4472(4) 0.2383(4) 0.9275(2) 0.0507(9) Uani 1 1 d .
N5 N 0.5705(5) 0.3184(4) 0.9973(2) 0.0586(10) Uani 1 1 d .
H5A H 0.5935 0.3805 1.0116 0.070 Uiso 1 1 calc R
H5B H 0.6060 0.2412 1.0152 0.070 Uiso 1 1 calc R
N6 N 0.0635(4) 0.4455(3) 0.67066(18) 0.0433(8) Uani 1 1 d .
N7 N 0.1912(5) 0.4565(4) 0.55832(19) 0.0573(10) Uani 1 1 d .
H7 H 0.2567 0.4331 0.5189 0.069 Uiso 1 1 calc R
N8 N 0.2193(4) 0.2110(3) 0.70558(18) 0.0451(8) Uani 1 1 d .
O1 O 0.3142(4) 0.1461(3) 0.87336(19) 0.0617(8) Uani 1 1 d .
C1 C 0.1738(5) 0.5440(4) 0.7936(2) 0.0417(9) Uani 1 1 d .
H1 H 0.1139 0.6023 0.7629 0.050 Uiso 1 1 calc R
C2 C 0.3316(4) 0.4672(3) 0.87098(19) 0.0370(8) Uani 1 1 d .
C3 C 0.2857(4) 0.3703(4) 0.8510(2) 0.0385(8) Uani 1 1 d .
C4 C 0.3437(5) 0.2429(4) 0.8816(2) 0.0436(9) Uani 1 1 d .
C5 C 0.4798(5) 0.3420(4) 0.9472(2) 0.0442(9) Uani 1 1 d .
C6 C 0.2721(6) 0.7059(4) 0.8376(2) 0.0525(10) Uani 1 1 d .
H6A H 0.2225 0.7634 0.8011 0.079 Uiso 1 1 calc R
H6B H 0.3796 0.7011 0.8293 0.079 Uiso 1 1 calc R
H6C H 0.2227 0.7376 0.8850 0.079 Uiso 1 1 calc R
C7 C 0.1769(5) 0.3824(4) 0.6198(2) 0.0406(9) Uani 1 1 d .
C8 C 0.0022(5) 0.5689(4) 0.6405(2) 0.0475(10) Uani 1 1 d .
C9 C 0.0834(6) 0.5766(5) 0.5687(2) 0.0527(10) Uani 1 1 d .
C10 C 0.0512(8) 0.6867(6) 0.5248(3) 0.0763(15) Uani 1 1 d .
H10 H 0.1039 0.6903 0.4771 0.092 Uiso 1 1 calc R
C11 C -0.0627(8) 0.7917(6) 0.5547(3) 0.0815(17) Uani 1 1 d .
H11 H -0.0871 0.8688 0.5267 0.098 Uiso 1 1 calc R
C12 C -0.1428(6) 0.7860(5) 0.6259(3) 0.0685(13) Uani 1 1 d .
H12 H -0.2192 0.8598 0.6439 0.082 Uiso 1 1 calc R
C13 C -0.1136(5) 0.6763(4) 0.6703(3) 0.0567(11) Uani 1 1 d .
H13 H -0.1678 0.6735 0.7178 0.068 Uiso 1 1 calc R
C14 C 0.2637(5) 0.2511(4) 0.6360(2) 0.0492(10) Uani 1 1 d .
C15 C 0.3781(6) 0.1722(5) 0.5878(3) 0.0589(11) Uani 1 1 d .
H15 H 0.4079 0.2033 0.5407 0.071 Uiso 1 1 calc R
C16 C 0.4480(7) 0.0471(6) 0.6097(3) 0.0725(14) Uani 1 1 d .
H16 H 0.5230 -0.0083 0.5771 0.087 Uiso 1 1 calc R
C17 C 0.4060(6) 0.0044(5) 0.6807(3) 0.0646(13) Uani 1 1 d .
H17 H 0.4528 -0.0797 0.6971 0.078 Uiso 1 1 calc R
C18 C 0.2935(6) 0.0889(4) 0.7263(3) 0.0543(11) Uani 1 1 d .
H18 H 0.2667 0.0604 0.7743 0.065 Uiso 1 1 calc R
C19 C -0.1695(5) 0.2792(5) 0.7562(2) 0.0509(10) Uani 1 1 d .
C20 C -0.0811(5) 0.1910(4) 0.8035(2) 0.0522(10) Uani 1 1 d .
H20 H -0.0417 0.1045 0.7928 0.063 Uiso 1 1 calc R
C21 C -0.0501(5) 0.2298(5) 0.8668(2) 0.0522(10) Uani 1 1 d .
H21 H 0.0072 0.1692 0.8975 0.063 Uiso 1 1 calc R
C22 C -0.1070(5) 0.3615(5) 0.8830(2) 0.0529(11) Uani 1 1 d .
C23 C -0.1923(5) 0.4501(5) 0.8360(3) 0.0529(11) Uani 1 1 d .
H23 H -0.2300 0.5369 0.8462 0.063 Uiso 1 1 calc R
C24 C -0.2221(5) 0.4099(5) 0.7733(3) 0.0532(10) Uani 1 1 d .
H24 H -0.2781 0.4711 0.7425 0.064 Uiso 1 1 calc R
C25 C -0.0714(7) 0.4036(7) 0.9489(3) 0.0769(16) Uani 1 1 d .
H25A H -0.0578 0.4874 0.9385 0.115 Uiso 1 1 calc R
H25B H 0.0221 0.3431 0.9614 0.115 Uiso 1 1 calc R
H25C H -0.1556 0.4072 0.9891 0.115 Uiso 1 1 calc R
C26 C -0.2079(7) 0.2426(6) 0.6887(3) 0.0667(14) Uani 1 1 d .
H26 H -0.2083 0.3130 0.6514 0.080 Uiso 1 1 calc R
C27 C -0.3720(8) 0.2300(9) 0.7078(4) 0.108(3) Uani 1 1 d .
H27A H -0.3744 0.1618 0.7446 0.162 Uiso 1 1 calc R
H27B H -0.4004 0.2109 0.6650 0.162 Uiso 1 1 calc R
H27C H -0.4440 0.3096 0.7258 0.162 Uiso 1 1 calc R
C28 C -0.0931(8) 0.1197(7) 0.6572(3) 0.091(2) Uani 1 1 d .
H28A H 0.0087 0.1294 0.6449 0.137 Uiso 1 1 calc R
H28B H -0.1230 0.1030 0.6141 0.137 Uiso 1 1 calc R
H28C H -0.0924 0.0490 0.6925 0.137 Uiso 1 1 calc R
P1 P 0.47161(16) 0.63401(15) 0.61703(7) 0.0640(3) Uani 1 1 d .
F11 F 0.3075(5) 0.7293(5) 0.6451(2) 0.1272(17) Uani 1 1 d .
F12 F 0.6433(5) 0.5388(4) 0.5911(2) 0.1052(12) Uani 1 1 d .
F13 F 0.5182(4) 0.6360(5) 0.69329(18) 0.1079(13) Uani 1 1 d .
F14 F 0.4085(6) 0.5163(5) 0.6443(3) 0.1384(18) Uani 1 1 d .
F15 F 0.4327(5) 0.6321(4) 0.5397(2) 0.1084(13) Uani 1 1 d .
F16 F 0.5377(6) 0.7505(4) 0.5889(2) 0.1114(13) Uani 1 1 d .
P2 P 0.7677(2) 0.86640(15) 0.87417(9) 0.0785(4) Uani 1 1 d .
F21 F 0.6192(6) 0.9207(5) 0.9365(3) 0.1302(17) Uani 1 1 d .
F22 F 0.9066(6) 0.8209(9) 0.8121(4) 0.205(4) Uani 1 1 d .
F23 F 0.8765(8) 0.9099(9) 0.9100(4) 0.213(4) Uani 1 1 d .
F24 F 0.7195(9) 1.0000(7) 0.8414(5) 0.265(6) Uani 1 1 d .
F25 F 0.6696(8) 0.8176(11) 0.8387(5) 0.265(5) Uani 1 1 d .
F26 F 0.8217(13) 0.7439(9) 0.9165(7) 0.318(7) Uani 1 1 d .
O2 O 0.2549(7) 0.9338(4) 0.9578(3) 0.0474(14) Uani 0.50 1 d P
H1O2 H 0.3024 0.9841 0.9313 0.016(15) Uiso 0.50 1 d PR
H2O2 H 0.2035 0.9769 0.9960 0.03(2) Uiso 0.50 1 d PR
H4 H 0.491(6) 0.155(5) 0.944(3) 0.056(13) Uiso 1 1 d .

loop_
_atom_site_aniso_label
_atom_site_aniso_U_11
_atom_site_aniso_U_22
_atom_site_aniso_U_33
_atom_site_aniso_U_23
_atom_site_aniso_U_13
_atom_site_aniso_U_12
Ru1 0.0450(2) 0.0418(2) 0.0320(2) -0.00191(13) -0.00370(13) -0.02131(15)
N1 0.0457(18) 0.0404(17) 0.0336(16) -0.0015(13) -0.0060(13) -0.0166(14)
N2 0.0483(18) 0.0356(17) 0.0411(17) 0.0018(13) -0.0098(14) -0.0174(14)
N3 0.0431(17) 0.0448(18) 0.0394(17) -0.0017(14) -0.0075(14) -0.0177(14)
N4 0.060(2) 0.040(2) 0.055(2) 0.0039(16) -0.0219(18) -0.0149(17)
N5 0.068(2) 0.055(2) 0.064(2) 0.0097(18) -0.033(2) -0.0251(19)
N6 0.0491(19) 0.0454(18) 0.0392(18) -0.0019(14) -0.0094(15) -0.0189(15)
N7 0.070(2) 0.066(2) 0.0339(18) 0.0006(17) -0.0008(17) -0.024(2)
N8 0.053(2) 0.0447(19) 0.0419(18) -0.0053(14) -0.0075(15) -0.0214(16)
O1 0.083(2) 0.0405(16) 0.073(2) 0.0038(14) -0.0354(18) -0.0240(16)
C1 0.051(2) 0.040(2) 0.037(2) 0.0016(16) -0.0112(17) -0.0177(17)
C2 0.042(2) 0.0367(19) 0.0319(18) -0.0009(15) -0.0010(15) -0.0157(16)
C3 0.041(2) 0.041(2) 0.0360(19) -0.0035(15) -0.0043(15) -0.0159(16)
C4 0.050(2) 0.040(2) 0.045(2) 0.0007(17) -0.0094(17) -0.0196(18)
C5 0.047(2) 0.043(2) 0.045(2) -0.0009(17) -0.0089(17) -0.0168(18)
C6 0.072(3) 0.037(2) 0.056(3) 0.0020(18) -0.019(2) -0.024(2)
C7 0.047(2) 0.049(2) 0.0310(19) -0.0044(16) -0.0042(16) -0.0222(18)
C8 0.054(2) 0.051(2) 0.044(2) 0.0068(18) -0.0157(18) -0.023(2)
C9 0.061(3) 0.060(3) 0.039(2) 0.0017(19) -0.0098(19) -0.022(2)
C10 0.104(4) 0.071(4) 0.054(3) 0.018(3) -0.016(3) -0.034(3)
C11 0.100(4) 0.062(3) 0.080(4) 0.019(3) -0.027(3) -0.023(3)
C12 0.069(3) 0.052(3) 0.082(4) 0.004(3) -0.018(3) -0.015(2)
C13 0.053(3) 0.054(3) 0.063(3) -0.005(2) -0.011(2) -0.016(2)
C14 0.051(2) 0.056(3) 0.046(2) -0.0116(19) -0.0045(18) -0.024(2)
C15 0.066(3) 0.062(3) 0.048(2) -0.012(2) -0.002(2) -0.021(2)
C16 0.074(3) 0.071(3) 0.071(3) -0.028(3) -0.001(3) -0.019(3)
C17 0.075(3) 0.049(3) 0.069(3) -0.011(2) -0.016(3) -0.015(2)
C18 0.071(3) 0.043(2) 0.051(3) -0.0046(19) -0.013(2) -0.019(2)
C19 0.057(3) 0.064(3) 0.043(2) -0.0024(19) -0.0035(19) -0.038(2)
C20 0.064(3) 0.048(2) 0.050(2) 0.0029(19) -0.003(2) -0.031(2)
C21 0.057(3) 0.062(3) 0.039(2) 0.0098(19) -0.0031(18) -0.027(2)
C22 0.051(2) 0.077(3) 0.035(2) -0.010(2) 0.0058(18) -0.032(2)
C23 0.046(2) 0.053(3) 0.059(3) -0.014(2) 0.005(2) -0.019(2)
C24 0.043(2) 0.060(3) 0.057(3) 0.005(2) -0.0073(19) -0.021(2)
C25 0.073(3) 0.119(5) 0.048(3) -0.030(3) 0.006(2) -0.045(3)
C26 0.090(4) 0.081(4) 0.051(3) 0.003(2) -0.021(3) -0.054(3)
C27 0.090(5) 0.176(8) 0.094(5) -0.014(5) -0.025(4) -0.083(5)
C28 0.120(5) 0.109(5) 0.068(4) -0.028(3) -0.010(3) -0.061(4)
P1 0.0646(8) 0.0788(9) 0.0504(7) -0.0123(6) 0.0041(6) -0.0304(7)
F11 0.077(2) 0.169(4) 0.106(3) -0.027(3) -0.016(2) 0.010(3)
F12 0.090(2) 0.106(3) 0.091(3) -0.023(2) 0.019(2) -0.008(2)
F13 0.082(2) 0.171(4) 0.060(2) -0.021(2) -0.0109(17) -0.020(2)
F14 0.158(4) 0.141(4) 0.140(4) 0.015(3) 0.003(3) -0.104(4)
F15 0.141(3) 0.136(3) 0.070(2) -0.023(2) -0.026(2) -0.062(3)
F16 0.160(4) 0.095(3) 0.102(3) -0.002(2) -0.025(3) -0.072(3)
P2 0.0951(11) 0.0585(8) 0.0728(9) -0.0089(7) -0.0023(8) -0.0170(8)
F21 0.129(4) 0.129(4) 0.100(3) 0.003(3) 0.028(3) -0.029(3)
F22 0.107(4) 0.319(9) 0.150(5) -0.124(6) 0.020(3) 0.000(5)
F23 0.137(5) 0.282(9) 0.231(7) -0.157(7) -0.018(5) -0.040(5)
F24 0.170(6) 0.153(5) 0.332(11) 0.129(7) 0.085(6) 0.012(5)
F25 0.149(5) 0.416(13) 0.272(9) -0.237(10) -0.004(6) -0.090(7)
F26 0.305(12) 0.173(7) 0.432(17) 0.174(9) -0.123(12) -0.045(8)
O2 0.076(4) 0.013(2) 0.054(3) 0.006(2) -0.011(3) -0.019(2)

loop_
_atom_type_symbol
_atom_type_description
_atom_type_scat_dispersion_real
_atom_type_scat_dispersion_imag
_atom_type_scat_source
C C 0.0033 0.0016 'International Tables Vol C Tables 4.2.6.8 and 6.1.1.4'
H H 0.0000 0.0000 'International Tables Vol C Tables 4.2.6.8 and 6.1.1.4'
N N 0.0061 0.0033 'International Tables Vol C Tables 4.2.6.8 and 6.1.1.4'
O O 0.0106 0.0060 'International Tables Vol C Tables 4.2.6.8 and 6.1.1.4'
F F 0.0171 0.0103 'International Tables Vol C Tables 4.2.6.8 and 6.1.1.4'
P P 0.1023 0.0942 'International Tables Vol C Tables 4.2.6.8 and 6.1.1.4'
Ru Ru -1.2594 0.8363 'International Tables Vol C Tables 4.2.6.8 and 6.1.1.4'

loop_
_geom_angle_atom_site_label_1
_geom_angle_atom_site_label_2
_geom_angle_atom_site_label_3
_geom_angle
N6 Ru1 N1 85.66(12)
N6 Ru1 N8 76.12(13)
N1 Ru1 N8 89.07(12)
N6 Ru1 C24 91.49(15)
N1 Ru1 C24 133.27(15)
N8 Ru1 C24 135.35(15)
N6 Ru1 C20 133.11(15)
N1 Ru1 C20 139.61(15)
N8 Ru1 C20 90.36(15)
C24 Ru1 C20 67.14(18)
N6 Ru1 C23 109.38(16)
N1 Ru1 C23 100.27(14)
N8 Ru1 C23 169.39(14)
C24 Ru1 C23 37.70(17)
C20 Ru1 C23 79.27(17)
N6 Ru1 C19 101.28(14)
N1 Ru1 C19 167.80(14)
N8 Ru1 C19 102.27(15)
C24 Ru1 C19 37.60(18)
C20 Ru1 C19 37.51(17)
C23 Ru1 C19 68.05(17)
N6 Ru1 C21 169.33(15)
N1 Ru1 C21 104.63(14)
N8 Ru1 C21 106.37(15)
C24 Ru1 C21 79.46(17)
C20 Ru1 C21 37.70(16)
C23 Ru1 C21 66.54(18)
C19 Ru1 C21 68.09(16)
N6 Ru1 C22 143.11(17)
N1 Ru1 C22 88.00(14)
N8 Ru1 C22 140.12(16)
C24 Ru1 C22 67.26(17)
C20 Ru1 C22 67.47(17)
C23 Ru1 C22 36.65(18)
C19 Ru1 C22 80.42(16)
C21 Ru1 C22 37.13(17)
C1 N1 C3 104.7(3)
C1 N1 Ru1 123.6(3)
C3 N1 Ru1 129.7(2)
C1 N2 C2 107.2(3)
C1 N2 C6 126.9(3)
C2 N2 C6 125.8(3)
C5 N3 C2 112.4(3)
C5 N4 C4 126.1(4)
C7 N6 C8 106.5(3)
C7 N6 Ru1 115.8(3)
C8 N6 Ru1 137.7(3)
C7 N7 C9 108.7(4)
C18 N8 C14 116.9(4)
C18 N8 Ru1 126.3(3)
C14 N8 Ru1 116.6(3)
N1 C1 N2 112.9(3)
N3 C2 N2 125.4(3)
N3 C2 C3 128.7(3)
N2 C2 C3 105.9(3)
C2 C3 N1 109.3(3)
C2 C3 C4 118.9(3)
N1 C3 C4 131.8(3)
O1 C4 N4 120.0(4)
O1 C4 C3 129.3(4)
N4 C4 C3 110.7(3)
N3 C5 N5 120.4(4)
N3 C5 N4 123.0(4)
N5 C5 N4 116.6(4)
N6 C7 N7 111.4(4)
N6 C7 C14 119.0(4)
N7 C7 C14 129.6(4)
N6 C8 C13 131.1(4)
N6 C8 C9 108.3(4)
C13 C8 C9 120.5(4)
C10 C9 N7 132.5(5)
C10 C9 C8 122.3(5)
N7 C9 C8 105.1(4)
C9 C10 C11 116.6(5)
C10 C11 C12 121.7(5)
C13 C12 C11 122.5(5)
C12 C13 C8 116.2(5)
N8 C14 C15 122.4(4)
N8 C14 C7 112.2(4)
C15 C14 C7 125.4(4)
C16 C15 C14 119.4(5)
C15 C16 C17 119.3(5)
C18 C17 C16 118.2(5)
N8 C18 C17 123.8(5)
C20 C19 C24 116.7(4)
C20 C19 C26 124.2(4)
C24 C19 C26 119.0(4)
C20 C19 Ru1 70.0(2)
C24 C19 Ru1 69.6(2)
C26 C19 Ru1 130.2(3)
C19 C20 C21 122.1(4)
C19 C20 Ru1 72.5(2)
C21 C20 Ru1 72.6(2)
C22 C21 C20 119.5(4)
C22 C21 Ru1 72.2(2)
C20 C21 Ru1 69.7(2)
C23 C22 C21 119.0(4)
C23 C22 C25 121.3(5)
C21 C22 C25 119.8(5)
C23 C22 Ru1 70.3(2)
C21 C22 Ru1 70.7(2)
C25 C22 Ru1 129.8(3)
C22 C23 C24 120.8(4)
C22 C23 Ru1 73.0(2)
C24 C23 Ru1 70.0(2)
C23 C24 C19 121.8(4)
C23 C24 Ru1 72.3(3)
C19 C24 Ru1 72.8(3)
C19 C26 C28 113.7(5)
C19 C26 C27 108.3(5)
C28 C26 C27 110.4(5)
F11 P1 F15 92.6(2)
F11 P1 F14 90.0(3)
F15 P1 F14 90.0(3)
F11 P1 F13 89.3(2)
F15 P1 F13 177.5(2)
F14 P1 F13 91.6(3)
F11 P1 F16 91.0(3)
F15 P1 F16 89.8(2)
F14 P1 F16 179.0(3)
F13 P1 F16 88.6(2)
F11 P1 F12 177.2(3)
F15 P1 F12 89.9(2)
F14 P1 F12 91.3(3)
F13 P1 F12 88.1(2)
F16 P1 F12 87.8(2)
F26 P2 F25 93.1(7)
F26 P2 F24 170.3(8)
F25 P2 F24 95.7(7)
F26 P2 F23 84.7(6)
F25 P2 F23 176.8(5)
F24 P2 F23 86.6(6)
F26 P2 F22 90.6(6)
F25 P2 F22 91.2(4)
F24 P2 F22 93.2(5)
F23 P2 F22 86.6(4)
F26 P2 F21 92.4(6)
F25 P2 F21 88.5(4)
F24 P2 F21 83.8(3)
F23 P2 F21 93.9(3)
F22 P2 F21 177.0(4)

loop_
_geom_bond_atom_site_label_1
_geom_bond_atom_site_label_2
_geom_bond_distance
Ru1 N6 2.077(3)
Ru1 N1 2.134(3)
Ru1 N8 2.135(4)
Ru1 C24 2.167(4)
Ru1 C20 2.175(4)
Ru1 C23 2.196(4)
Ru1 C19 2.207(4)
Ru1 C21 2.212(4)
Ru1 C22 2.231(4)
N1 C1 1.311(5)
N1 C3 1.391(5)
N2 C1 1.342(5)
N2 C2 1.365(5)
N2 C6 1.474(5)
N3 C5 1.322(5)
N3 C2 1.356(5)
N4 C5 1.373(5)
N4 C4 1.401(5)
N5 C5 1.335(5)
N6 C7 1.328(5)
N6 C8 1.391(5)
N7 C7 1.341(5)
N7 C9 1.379(6)
N8 C18 1.347(6)
N8 C14 1.352(6)
O1 C4 1.212(5)
C2 C3 1.378(5)
C3 C4 1.425(5)
C7 C14 1.438(6)
C8 C13 1.394(6)
C8 C9 1.408(6)
C9 C10 1.366(7)
C10 C11 1.369(8)
C11 C12 1.394(8)
C12 C13 1.367(7)
C14 C15 1.373(6)
C15 C16 1.370(8)
C16 C17 1.380(8)
C17 C18 1.367(7)
C19 C20 1.409(6)
C19 C24 1.410(7)
C19 C26 1.511(6)
C20 C21 1.418(6)
C21 C22 1.415(7)
C22 C23 1.392(7)
C22 C25 1.500(6)
C23 C24 1.410(6)
C26 C28 1.517(8)
C26 C27 1.534(8)
P1 F11 1.566(4)
P1 F15 1.569(4)
P1 F14 1.575(4)
P1 F13 1.581(4)
P1 F16 1.581(4)
P1 F12 1.607(4)
P2 F26 1.473(7)
P2 F25 1.483(6)
P2 F24 1.486(6)
P2 F23 1.535(6)
P2 F22 1.538(5)
P2 F21 1.607(5)
